data_7003966
loop_
_publ_author_name
'Tardif, Olivier'
'Kaita, Shojiro'

_publ_section_title
;
 Generation of cationic indenyl silylamide gadolinium and scandium
 complexes [(Ind)Ln{N(SiMe3)2}]+[B(C6F5)4]&#x2212; and their reactivity
 for 1,3-butadiene polymerization
;
_journal_issue 19
_journal_name_full 'Dalton Transactions'
_journal_page_first 2531
_journal_page_last 2533
_journal_paper_doi 10.1039/b801707g
_journal_year 2008
_chemical_formula_moiety 'C28 H51 Gd N O3 Si2, C24 H20 B'
_chemical_formula_sum 'C52 H71 B Gd N O3 Si2'
_chemical_formula_weight 982.34
_chemical_name_common (IndMe)(THF)3GdNTMS
_chemical_name_systematic
;
?
;
_space_group_IT_number 61
_symmetry_cell_setting orthorhombic
_symmetry_space_group_name_Hall '-P 2ac 2ab'
_symmetry_space_group_name_H-M 'P b c a'
_atom_sites_solution_hydrogens geom
_atom_sites_solution_primary direct
_atom_sites_solution_secondary difmap
_audit_creation_method SHELXL-97
_cell_angle_alpha 90.00
_cell_angle_beta 90.00
_cell_angle_gamma 90.00
_cell_formula_units_Z 8
_cell_length_a 15.4220(14)
_cell_length_b 23.773(2)
_cell_length_c 27.047(2)
_cell_measurement_reflns_used 11516
_cell_measurement_temperature 90(2)
_cell_measurement_theta_max 27.4920
_cell_measurement_theta_min 3.0409
_cell_volume 9916.2(14)
_computing_cell_refinement 'CrystalClear SM'
_computing_data_collection 'CrystalClear SM (Rigaku/MSC, 2005)'
_computing_data_reduction 'CrystalClear SM'
_computing_molecular_graphics 'ORTEP-3 for Windows (Farrugia, 1997)'
_computing_publication_material SHELXL97
_computing_structure_refinement 'SHELXL-97 (Sheldrick, 1997)'
_computing_structure_solution 'SHELXS-97 (Sheldrick, 1990)'
_diffrn_ambient_temperature 90(2)
_diffrn_measured_fraction_theta_full 0.990
_diffrn_measured_fraction_theta_max 0.990
_diffrn_measurement_device_type 'Rigaku AFC-8 with Saturn70 CCD detector'
_diffrn_radiation_monochromator confocal
_diffrn_radiation_source 'fine-focus rotating anode'
_diffrn_radiation_type MoK\a
_diffrn_radiation_wavelength 0.71073
_diffrn_reflns_av_R_equivalents 0.0456
_diffrn_reflns_av_sigmaI/netI 0.0416
_diffrn_reflns_limit_h_max 14
_diffrn_reflns_limit_h_min -20
_diffrn_reflns_limit_k_max 30
_diffrn_reflns_limit_k_min -30
_diffrn_reflns_limit_l_max 30
_diffrn_reflns_limit_l_min -35
_diffrn_reflns_number 43594
_diffrn_reflns_theta_full 27.52
_diffrn_reflns_theta_max 27.52
_diffrn_reflns_theta_min 3.04
_exptl_absorpt_coefficient_mu 1.427
_exptl_absorpt_correction_T_max 0.7399
_exptl_absorpt_correction_T_min 0.4956
_exptl_absorpt_correction_type numerical
_exptl_absorpt_process_details NUMABS
_exptl_crystal_colour colorless
_exptl_crystal_density_diffrn 1.316
_exptl_crystal_density_method 'not measured'
_exptl_crystal_description prism
_exptl_crystal_F_000 4088
_exptl_crystal_size_max 0.55
_exptl_crystal_size_mid 0.45
_exptl_crystal_size_min 0.25
_refine_diff_density_max 1.805
_refine_diff_density_min -0.791
_refine_diff_density_rms 0.088
_refine_ls_extinction_method none
_refine_ls_goodness_of_fit_ref 1.075
_refine_ls_hydrogen_treatment constr
_refine_ls_matrix_type full
_refine_ls_number_parameters 549
_refine_ls_number_reflns 11297
_refine_ls_number_restraints 0
_refine_ls_restrained_S_all 1.075
_refine_ls_R_factor_all 0.0484
_refine_ls_R_factor_gt 0.0357
_refine_ls_shift/su_max 0.019
_refine_ls_shift/su_mean 0.000
_refine_ls_structure_factor_coef Fsqd
_refine_ls_weighting_details 'calc w=1/[\s^2^(Fo^2^)+(0.0402P)^2^+4.6031P] where P=(Fo^2^+2Fc^2^)/3'
_refine_ls_weighting_scheme calc
_refine_ls_wR_factor_gt 0.0830
_refine_ls_wR_factor_ref 0.0905
_reflns_number_gt 8891
_reflns_number_total 11297
_reflns_threshold_expression >2sigma(I)
_cod_data_source_file b801707g.txt
_cod_data_source_block compound7
_cod_depositor_comments
;
The following automatic conversions were performed:
'_symmetry_cell_setting' value 'Orthorhombic' changed to 'orthorhombic'
according to '/home/saulius/struct/CIF-dictionaries/cif_core.dic'
dictionary named 'cif_core.dic' version 2.4.1 from
2010-06-29.

'_exptl_absorpt_correction_type' value 'NUMERICAL' changed to
'numerical' according to
'/home/saulius/struct/CIF-dictionaries/cif_core.dic' dictionary named
'cif_core.dic' version 2.4.1 from 2010-06-29.

Automatic conversion script
Id: cif_fix_enum 1527 2010-12-29 10:47:43Z saulius 
;
_cod_original_cell_volume 9916.5(15)
_cod_original_sg_symbol_H-M Pbca
_cod_database_code 7003966

loop_
_symmetry_equiv_pos_as_xyz
'x, y, z'
'-x+1/2, y+1/2, z'
'x, -y+1/2, z+1/2'
'-x+1/2, -y, z+1/2'
'-x, -y, -z'
'x-1/2, -y-1/2, -z'
'-x, y-1/2, -z-1/2'
'x-1/2, y, -z-1/2'

loop_
_atom_site_label
_atom_site_type_symbol
_atom_site_fract_x
_atom_site_fract_y
_atom_site_fract_z
_atom_site_U_iso_or_equiv
_atom_site_adp_type
_atom_site_occupancy
_atom_site_symmetry_multiplicity
_atom_site_calc_flag
_atom_site_refinement_flags
_atom_site_disorder_assembly
_atom_site_disorder_group
Gd1 Gd 0.797854(8) 0.218257(5) 0.097443(5) 0.01935(5) Uani 1 1 d . . .
B1 B 0.7723(2) 0.00029(14) 0.37650(13) 0.0292(7) Uani 1 1 d . . .
N1 N 0.82975(16) 0.28899(9) 0.15118(9) 0.0265(5) Uani 1 1 d . . .
O1 O 0.81171(14) 0.14457(9) 0.15805(8) 0.0350(5) Uani 1 1 d . . .
O2 O 0.87656(13) 0.13983(8) 0.05302(8) 0.0304(5) Uani 1 1 d . . .
O3 O 0.86443(13) 0.26916(8) 0.03120(8) 0.0283(4) Uani 1 1 d . . .
Si1 Si 0.93899(6) 0.28950(4) 0.16422(4) 0.0357(2) Uani 1 1 d . . .
Si2 Si 0.76660(6) 0.33780(3) 0.18208(3) 0.02934(18) Uani 1 1 d . . .
C1 C 0.5994(2) 0.16666(14) 0.16464(13) 0.0438(8) Uani 1 1 d . . .
H1A H 0.5370 0.1589 0.1638 0.066 Uiso 1 1 calc R . .
H1B H 0.6120 0.1935 0.1912 0.066 Uiso 1 1 calc R . .
H1C H 0.6310 0.1316 0.1707 0.066 Uiso 1 1 calc R . .
C2 C 0.62732(19) 0.19117(13) 0.11587(12) 0.0302(7) Uani 1 1 d . . .
C3 C 0.65003(19) 0.16037(12) 0.07326(12) 0.0322(7) Uani 1 1 d . . .
H3 H 0.6574 0.1207 0.0715 0.039 Uiso 1 1 calc R . .
C4 C 0.66011(18) 0.19877(12) 0.03328(11) 0.0281(6) Uani 1 1 d . . .
C5 C 0.6738(2) 0.19142(14) -0.01801(12) 0.0345(7) Uani 1 1 d . . .
H5 H 0.6825 0.1548 -0.0312 0.041 Uiso 1 1 calc R . .
C6 C 0.6743(2) 0.23723(15) -0.04840(12) 0.0394(8) Uani 1 1 d . . .
H6 H 0.6834 0.2322 -0.0829 0.047 Uiso 1 1 calc R . .
C7 C 0.6616(2) 0.29199(15) -0.02950(13) 0.0393(8) Uani 1 1 d . . .
H7 H 0.6622 0.3231 -0.0516 0.047 Uiso 1 1 calc R . .
C8 C 0.64832(19) 0.30133(13) 0.01999(12) 0.0325(7) Uani 1 1 d . . .
H8 H 0.6402 0.3384 0.0322 0.039 Uiso 1 1 calc R . .
C9 C 0.64705(17) 0.25446(12) 0.05248(11) 0.0271(6) Uani 1 1 d . . .
C10 C 0.62923(18) 0.24920(13) 0.10413(11) 0.0290(6) Uani 1 1 d . . .
H10 H 0.6203 0.2793 0.1266 0.035 Uiso 1 1 calc R . .
C11 C 0.9650(3) 0.28020(17) 0.23162(15) 0.0568(11) Uani 1 1 d . . .
H11A H 0.9896 0.3152 0.2447 0.085 Uiso 1 1 calc R . .
H11B H 1.0072 0.2497 0.2355 0.085 Uiso 1 1 calc R . .
H11C H 0.9119 0.2709 0.2498 0.085 Uiso 1 1 calc R . .
C12 C 1.0023(2) 0.35120(16) 0.14004(15) 0.0575(11) Uani 1 1 d . . .
H12A H 1.0178 0.3445 0.1054 0.086 Uiso 1 1 calc R . .
H12B H 1.0552 0.3559 0.1597 0.086 Uiso 1 1 calc R . .
H12C H 0.9668 0.3853 0.1425 0.086 Uiso 1 1 calc R . .
C13 C 0.9869(2) 0.22790(14) 0.13053(13) 0.0404(8) Uani 1 1 d . . .
H13A H 0.9580 0.1933 0.1412 0.061 Uiso 1 1 calc R . .
H13B H 1.0490 0.2254 0.1379 0.061 Uiso 1 1 calc R . .
H13C H 0.9787 0.2329 0.0949 0.061 Uiso 1 1 calc R . .
C14 C 0.6932(2) 0.30343(15) 0.22761(14) 0.0427(8) Uani 1 1 d . . .
H14A H 0.6545 0.2773 0.2103 0.064 Uiso 1 1 calc R . .
H14B H 0.6587 0.3322 0.2446 0.064 Uiso 1 1 calc R . .
H14C H 0.7278 0.2827 0.2519 0.064 Uiso 1 1 calc R . .
C15 C 0.7030(2) 0.38300(14) 0.13854(15) 0.0496(10) Uani 1 1 d . . .
H15A H 0.7423 0.4089 0.1214 0.074 Uiso 1 1 calc R . .
H15B H 0.6599 0.4046 0.1572 0.074 Uiso 1 1 calc R . .
H15C H 0.6735 0.3592 0.1142 0.074 Uiso 1 1 calc R . .
C16 C 0.8297(3) 0.39028(15) 0.21908(16) 0.0552(11) Uani 1 1 d . . .
H16A H 0.8571 0.3714 0.2472 0.083 Uiso 1 1 calc R . .
H16B H 0.7905 0.4197 0.2312 0.083 Uiso 1 1 calc R . .
H16C H 0.8745 0.4073 0.1982 0.083 Uiso 1 1 calc R . .
C17 C 0.8312(3) 0.15214(15) 0.21074(13) 0.0471(9) Uani 1 1 d . . .
H17A H 0.7810 0.1689 0.2282 0.056 Uiso 1 1 calc R . .
H17B H 0.8820 0.1771 0.2151 0.056 Uiso 1 1 calc R . .
C18 C 0.8500(3) 0.09448(15) 0.23019(15) 0.0567(10) Uani 1 1 d . . .
H18A H 0.9128 0.0861 0.2284 0.068 Uiso 1 1 calc R . .
H18B H 0.8305 0.0907 0.2649 0.068 Uiso 1 1 calc R . .
C19 C 0.7998(4) 0.05664(18) 0.19705(17) 0.0874(19) Uani 1 1 d . . .
H19A H 0.8282 0.0194 0.1945 0.105 Uiso 1 1 calc R . .
H19B H 0.7401 0.0513 0.2098 0.105 Uiso 1 1 calc R . .
C20 C 0.7981(3) 0.08446(14) 0.14898(15) 0.0532(11) Uani 1 1 d . . .
H20A H 0.7416 0.0782 0.1325 0.064 Uiso 1 1 calc R . .
H20B H 0.8446 0.0694 0.1275 0.064 Uiso 1 1 calc R . .
C21 C 0.9671(2) 0.12245(17) 0.05969(18) 0.0641(13) Uani 1 1 d . . .
H21A H 0.9770 0.1089 0.0938 0.077 Uiso 1 1 calc R . .
H21B H 1.0070 0.1542 0.0530 0.077 Uiso 1 1 calc R . .
C22 C 0.9808(3) 0.0757(2) 0.0229(3) 0.119(3) Uani 1 1 d . . .
H22A H 1.0091 0.0903 -0.0073 0.143 Uiso 1 1 calc R . .
H22B H 1.0181 0.0460 0.0373 0.143 Uiso 1 1 calc R . .
C23 C 0.9013(3) 0.0545(2) 0.0119(2) 0.0875(18) Uani 1 1 d . . .
H23A H 0.8859 0.0241 0.0353 0.105 Uiso 1 1 calc R . .
H23B H 0.9009 0.0390 -0.0220 0.105 Uiso 1 1 calc R . .
C24 C 0.8380(2) 0.10225(13) 0.01611(13) 0.0382(8) Uani 1 1 d . . .
H24A H 0.8312 0.1217 -0.0160 0.046 Uiso 1 1 calc R . .
H24B H 0.7806 0.0886 0.0272 0.046 Uiso 1 1 calc R . .
C25 C 0.9070(2) 0.24778(13) -0.01317(12) 0.0364(7) Uani 1 1 d . . .
H25A H 0.8710 0.2185 -0.0292 0.044 Uiso 1 1 calc R . .
H25B H 0.9642 0.2314 -0.0049 0.044 Uiso 1 1 calc R . .
C26 C 0.9173(2) 0.29811(14) -0.04676(13) 0.0407(8) Uani 1 1 d . . .
H26A H 0.8653 0.3036 -0.0677 0.049 Uiso 1 1 calc R . .
H26B H 0.9689 0.2941 -0.0683 0.049 Uiso 1 1 calc R . .
C27 C 0.9284(2) 0.34624(13) -0.01046(13) 0.0410(8) Uani 1 1 d . . .
H27A H 0.9883 0.3477 0.0026 0.049 Uiso 1 1 calc R . .
H27B H 0.9140 0.3828 -0.0260 0.049 Uiso 1 1 calc R . .
C28 C 0.8644(2) 0.33147(11) 0.02952(13) 0.0349(7) Uani 1 1 d . . .
H28A H 0.8827 0.3474 0.0617 0.042 Uiso 1 1 calc R . .
H28B H 0.8060 0.3460 0.0213 0.042 Uiso 1 1 calc R . .
C29 C 0.7495(2) 0.03800(12) 0.46851(13) 0.0381(8) Uani 1 1 d . . .
H29 H 0.7021 0.0593 0.4561 0.046 Uiso 1 1 calc R . .
C30 C 0.7667(3) 0.03979(13) 0.51858(14) 0.0511(10) Uani 1 1 d . . .
H30 H 0.7305 0.0614 0.5397 0.061 Uiso 1 1 calc R . .
C31 C 0.8356(3) 0.01064(14) 0.53821(14) 0.0531(10) Uani 1 1 d . . .
H31 H 0.8479 0.0124 0.5726 0.064 Uiso 1 1 calc R . .
C32 C 0.8864(2) -0.02125(14) 0.50678(13) 0.0466(9) Uani 1 1 d . . .
H32 H 0.9346 -0.0415 0.5195 0.056 Uiso 1 1 calc R . .
C33 C 0.8673(2) -0.02376(12) 0.45641(12) 0.0357(7) Uani 1 1 d . . .
H33 H 0.9022 -0.0468 0.4357 0.043 Uiso 1 1 calc R . .
C34 C 0.79861(19) 0.00627(12) 0.43515(12) 0.0285(6) Uani 1 1 d . . .
C35 C 0.7039(2) -0.05242(13) 0.37423(12) 0.0329(7) Uani 1 1 d . . .
C36 C 0.6143(2) -0.04540(17) 0.37918(16) 0.0554(10) Uani 1 1 d . . .
H36 H 0.5918 -0.0084 0.3829 0.066 Uiso 1 1 calc R . .
C37 C 0.5569(3) -0.0904(2) 0.3789(2) 0.0766(15) Uani 1 1 d . . .
H37 H 0.4965 -0.0835 0.3823 0.092 Uiso 1 1 calc R . .
C38 C 0.5860(3) -0.14434(19) 0.37381(18) 0.0726(15) Uani 1 1 d . . .
H38 H 0.5464 -0.1749 0.3728 0.087 Uiso 1 1 calc R . .
C39 C 0.6732(3) -0.15341(16) 0.37025(16) 0.0600(12) Uani 1 1 d . . .
H39 H 0.6946 -0.1907 0.3674 0.072 Uiso 1 1 calc R . .
C40 C 0.7309(3) -0.10851(13) 0.37076(13) 0.0408(8) Uani 1 1 d . . .
H40 H 0.7912 -0.1162 0.3687 0.049 Uiso 1 1 calc R . .
C41 C 0.8575(2) -0.00940(11) 0.34141(12) 0.0304(7) Uani 1 1 d . . .
C42 C 0.8534(2) -0.03988(13) 0.29722(12) 0.0384(8) Uani 1 1 d . . .
H42 H 0.8010 -0.0590 0.2895 0.046 Uiso 1 1 calc R . .
C43 C 0.9216(3) -0.04368(15) 0.26414(14) 0.0516(10) Uani 1 1 d . . .
H43 H 0.9154 -0.0652 0.2347 0.062 Uiso 1 1 calc R . .
C44 C 1.0057(2) 0.01379(15) 0.31678(18) 0.0550(11) Uani 1 1 d . . .
H44 H 1.0586 0.0326 0.3239 0.066 Uiso 1 1 calc R . .
C45 C 0.9977(3) -0.01665(15) 0.27371(16) 0.0562(11) Uani 1 1 d . . .
H45 H 1.0446 -0.0188 0.2510 0.067 Uiso 1 1 calc R . .
C46 C 0.9364(2) 0.01728(13) 0.35028(14) 0.0412(8) Uani 1 1 d . . .
H46 H 0.9435 0.0384 0.3798 0.049 Uiso 1 1 calc R . .
C47 C 0.7304(2) 0.05904(13) 0.35454(12) 0.0313(7) Uani 1 1 d . . .
C48 C 0.6675(2) 0.06019(16) 0.31741(13) 0.0447(8) Uani 1 1 d . . .
H48 H 0.6440 0.0255 0.3064 0.054 Uiso 1 1 calc R . .
C49 C 0.6375(3) 0.10959(18) 0.29570(15) 0.0568(11) Uani 1 1 d . . .
H49 H 0.5933 0.1081 0.2713 0.068 Uiso 1 1 calc R . .
C50 C 0.6718(3) 0.16034(17) 0.30964(15) 0.0564(11) Uani 1 1 d . . .
H50 H 0.6519 0.1943 0.2950 0.068 Uiso 1 1 calc R . .
C51 C 0.7359(3) 0.16111(14) 0.34539(14) 0.0528(10) Uani 1 1 d . . .
H51 H 0.7610 0.1959 0.3550 0.063 Uiso 1 1 calc R . .
C52 C 0.7639(3) 0.11148(12) 0.36745(13) 0.0411(8) Uani 1 1 d . . .
H52 H 0.8075 0.1134 0.3922 0.049 Uiso 1 1 calc R . .

loop_
_atom_site_aniso_label
_atom_site_aniso_U_11
_atom_site_aniso_U_22
_atom_site_aniso_U_33
_atom_site_aniso_U_23
_atom_site_aniso_U_13
_atom_site_aniso_U_12
Gd1 0.01650(8) 0.01939(8) 0.02216(8) 0.00071(5) -0.00132(5) -0.00040(5)
B1 0.0295(18) 0.0270(16) 0.0309(19) -0.0017(13) -0.0031(15) -0.0026(14)
N1 0.0191(12) 0.0312(12) 0.0293(13) -0.0069(10) 0.0039(10) -0.0063(10)
O1 0.0449(14) 0.0315(11) 0.0286(12) 0.0066(9) -0.0044(10) 0.0041(10)
O2 0.0287(11) 0.0266(10) 0.0358(12) -0.0056(8) -0.0040(9) 0.0045(9)
O3 0.0272(11) 0.0255(9) 0.0321(12) 0.0044(8) 0.0078(9) 0.0015(8)
Si1 0.0198(4) 0.0504(5) 0.0368(5) -0.0166(4) 0.0006(4) -0.0067(4)
Si2 0.0267(4) 0.0297(4) 0.0316(5) -0.0059(3) 0.0082(4) -0.0040(4)
C1 0.040(2) 0.052(2) 0.040(2) 0.0080(16) 0.0049(16) -0.0082(17)
C2 0.0207(15) 0.0376(16) 0.0324(17) 0.0043(13) -0.0019(13) -0.0065(13)
C3 0.0252(16) 0.0298(14) 0.0415(19) 0.0016(13) -0.0054(14) -0.0040(13)
C4 0.0181(14) 0.0324(14) 0.0337(17) -0.0026(12) -0.0053(13) -0.0023(12)
C5 0.0248(16) 0.0443(17) 0.0345(18) -0.0052(14) -0.0087(14) -0.0015(14)
C6 0.0284(17) 0.065(2) 0.0249(16) 0.0030(15) -0.0046(14) 0.0030(16)
C7 0.0287(17) 0.0521(19) 0.0371(19) 0.0131(15) -0.0046(15) 0.0006(16)
C8 0.0223(15) 0.0347(15) 0.0405(19) 0.0064(13) -0.0027(14) 0.0021(13)
C9 0.0146(13) 0.0343(15) 0.0323(16) 0.0045(12) -0.0045(12) -0.0008(12)
C10 0.0175(14) 0.0377(16) 0.0317(16) -0.0026(12) -0.0014(12) 0.0010(13)
C11 0.038(2) 0.087(3) 0.046(2) -0.021(2) -0.0151(18) 0.001(2)
C12 0.040(2) 0.070(2) 0.062(3) -0.030(2) 0.0171(19) -0.029(2)
C13 0.0219(16) 0.061(2) 0.0388(19) -0.0116(16) -0.0054(14) 0.0072(15)
C14 0.042(2) 0.0415(18) 0.044(2) -0.0062(16) 0.0137(16) -0.0042(15)
C15 0.067(3) 0.0343(17) 0.047(2) -0.0003(16) 0.0077(19) 0.0135(17)
C16 0.045(2) 0.052(2) 0.069(3) -0.030(2) 0.015(2) -0.0109(18)
C17 0.063(2) 0.051(2) 0.0274(18) 0.0070(15) -0.0046(17) 0.0020(19)
C18 0.070(3) 0.057(2) 0.043(2) 0.0136(18) -0.013(2) 0.010(2)
C19 0.167(6) 0.047(2) 0.048(3) 0.018(2) -0.028(3) -0.009(3)
C20 0.082(3) 0.0296(16) 0.048(2) 0.0092(15) -0.008(2) -0.0038(18)
C21 0.039(2) 0.059(2) 0.094(4) -0.038(2) -0.022(2) 0.0213(19)
C22 0.069(3) 0.107(4) 0.180(6) -0.112(4) -0.056(4) 0.052(3)
C23 0.060(3) 0.078(3) 0.125(5) -0.070(3) -0.028(3) 0.026(2)
C24 0.0348(18) 0.0398(17) 0.0399(19) -0.0117(14) -0.0056(15) 0.0043(15)
C25 0.0380(19) 0.0357(16) 0.0355(18) 0.0027(14) 0.0135(15) 0.0085(15)
C26 0.0380(19) 0.0452(17) 0.039(2) 0.0099(15) 0.0109(16) 0.0054(16)
C27 0.0316(18) 0.0386(17) 0.053(2) 0.0101(16) 0.0077(16) -0.0033(15)
C28 0.0342(18) 0.0235(14) 0.047(2) 0.0052(13) 0.0072(15) -0.0017(13)
C29 0.048(2) 0.0290(15) 0.0370(19) 0.0032(13) 0.0038(15) -0.0014(15)
C30 0.085(3) 0.0319(16) 0.037(2) -0.0038(15) 0.016(2) -0.0099(19)
C31 0.087(3) 0.0373(18) 0.034(2) 0.0062(15) -0.007(2) -0.020(2)
C32 0.054(2) 0.0417(18) 0.044(2) 0.0127(16) -0.0157(18) -0.0161(17)
C33 0.0380(18) 0.0334(15) 0.0357(18) 0.0043(13) -0.0042(14) -0.0051(14)
C34 0.0313(17) 0.0236(13) 0.0306(17) 0.0012(12) 0.0008(13) -0.0062(12)
C35 0.0313(17) 0.0384(16) 0.0289(17) 0.0022(13) -0.0043(13) -0.0073(14)
C36 0.041(2) 0.055(2) 0.070(3) 0.008(2) 0.003(2) -0.0106(19)
C37 0.039(2) 0.094(4) 0.097(4) 0.028(3) -0.009(2) -0.028(2)
C38 0.070(3) 0.070(3) 0.077(3) 0.028(2) -0.030(3) -0.045(3)
C39 0.087(3) 0.0375(19) 0.055(3) 0.0110(17) -0.025(2) -0.022(2)
C40 0.048(2) 0.0336(16) 0.041(2) 0.0044(14) -0.0126(16) -0.0075(16)
C41 0.0306(17) 0.0249(13) 0.0357(17) 0.0060(12) 0.0018(13) 0.0035(13)
C42 0.046(2) 0.0382(16) 0.0308(18) 0.0037(14) -0.0018(15) 0.0083(16)
C43 0.073(3) 0.047(2) 0.034(2) 0.0108(16) 0.0121(19) 0.026(2)
C44 0.038(2) 0.0406(19) 0.087(3) 0.022(2) 0.017(2) -0.0015(17)
C45 0.061(3) 0.0439(19) 0.064(3) 0.0265(19) 0.031(2) 0.026(2)
C46 0.0380(19) 0.0295(15) 0.056(2) 0.0026(15) 0.0069(16) -0.0035(15)
C47 0.0270(15) 0.0367(15) 0.0303(17) 0.0008(13) 0.0040(13) 0.0035(14)
C48 0.0377(19) 0.055(2) 0.041(2) 0.0075(17) -0.0019(16) 0.0027(17)
C49 0.044(2) 0.080(3) 0.046(2) 0.020(2) 0.0024(18) 0.022(2)
C50 0.070(3) 0.055(2) 0.045(2) 0.0203(18) 0.024(2) 0.038(2)
C51 0.087(3) 0.0307(16) 0.041(2) 0.0021(15) 0.019(2) 0.0136(19)
C52 0.058(2) 0.0308(15) 0.0343(18) -0.0006(13) 0.0057(17) 0.0043(16)

loop_
_atom_type_symbol
_atom_type_description
_atom_type_scat_dispersion_real
_atom_type_scat_dispersion_imag
_atom_type_scat_source
C C 0.0033 0.0016 'International Tables Vol C Tables 4.2.6.8 and 6.1.1.4'
H H 0.0000 0.0000 'International Tables Vol C Tables 4.2.6.8 and 6.1.1.4'
B B 0.0013 0.0007 'International Tables Vol C Tables 4.2.6.8 and 6.1.1.4'
Gd Gd -0.1653 3.9035 'International Tables Vol C Tables 4.2.6.8 and 6.1.1.4'
N N 0.0061 0.0033 'International Tables Vol C Tables 4.2.6.8 and 6.1.1.4'
O O 0.0106 0.0060 'International Tables Vol C Tables 4.2.6.8 and 6.1.1.4'
Si Si 0.0817 0.0704 'International Tables Vol C Tables 4.2.6.8 and 6.1.1.4'

loop_
_geom_angle_atom_site_label_1
_geom_angle_atom_site_label_2
_geom_angle_atom_site_label_3
_geom_angle
_geom_angle_site_symmetry_1
_geom_angle_site_symmetry_3
_geom_angle_publ_flag
N1 Gd1 O3 90.67(8) . . ?
N1 Gd1 O1 94.79(9) . . ?
O3 Gd1 O1 147.05(7) . . ?
N1 Gd1 O2 138.10(8) . . ?
O3 Gd1 O2 79.12(6) . . ?
O1 Gd1 O2 75.20(7) . . ?
N1 Gd1 C10 87.95(9) . . ?
O3 Gd1 C10 108.94(8) . . ?
O1 Gd1 C10 103.72(8) . . ?
O2 Gd1 C10 133.86(8) . . ?
N1 Gd1 C3 134.64(9) . . ?
O3 Gd1 C3 115.59(9) . . ?
O1 Gd1 C3 82.59(8) . . ?
O2 Gd1 C3 85.17(8) . . ?
C10 Gd1 C3 49.76(9) . . ?
N1 Gd1 C2 105.28(9) . . ?
O3 Gd1 C2 131.57(8) . . ?
O1 Gd1 C2 77.96(8) . . ?
O2 Gd1 C2 111.85(8) . . ?
C10 Gd1 C2 30.03(9) . . ?
C3 Gd1 C2 29.73(9) . . ?
N1 Gd1 C9 103.47(9) . . ?
O3 Gd1 C9 82.77(8) . . ?
O1 Gd1 C9 126.94(8) . . ?
O2 Gd1 C9 115.14(8) . . ?
C10 Gd1 C9 30.27(8) . . ?
C3 Gd1 C9 49.55(8) . . ?
C2 Gd1 C9 49.33(9) . . ?
N1 Gd1 C4 133.34(9) . . ?
O3 Gd1 C4 86.83(8) . . ?
O1 Gd1 C4 111.79(8) . . ?
O2 Gd1 C4 86.98(8) . . ?
C10 Gd1 C4 49.74(9) . . ?
C3 Gd1 C4 29.86(9) . . ?
C2 Gd1 C4 49.05(9) . . ?
C9 Gd1 C4 30.03(8) . . ?
N1 Gd1 Si1 29.31(6) . . ?
O3 Gd1 Si1 82.36(5) . . ?
O1 Gd1 Si1 86.69(6) . . ?
O2 Gd1 Si1 108.80(5) . . ?
C10 Gd1 Si1 117.24(7) . . ?
C3 Gd1 Si1 159.63(7) . . ?
C2 Gd1 Si1 130.67(7) . . ?
C9 Gd1 Si1 129.57(6) . . ?
C4 Gd1 Si1 158.67(6) . . ?
C41 B1 C35 112.8(3) . . ?
C41 B1 C34 112.0(3) . . ?
C35 B1 C34 105.1(2) . . ?
C41 B1 C47 103.0(2) . . ?
C35 B1 C47 112.5(3) . . ?
C34 B1 C47 111.8(2) . . ?
Si1 N1 Si2 116.57(14) . . ?
Si1 N1 Gd1 110.33(12) . . ?
Si2 N1 Gd1 133.02(13) . . ?
C20 O1 C17 108.1(2) . . ?
C20 O1 Gd1 125.7(2) . . ?
C17 O1 Gd1 126.15(18) . . ?
C24 O2 C21 107.3(2) . . ?
C24 O2 Gd1 125.34(17) . . ?
C21 O2 Gd1 127.31(18) . . ?
C25 O3 C28 108.8(2) . . ?
C25 O3 Gd1 129.23(16) . . ?
C28 O3 Gd1 121.89(17) . . ?
N1 Si1 C13 106.27(13) . . ?
N1 Si1 C12 116.25(16) . . ?
C13 Si1 C12 103.65(17) . . ?
N1 Si1 C11 114.01(16) . . ?
C13 Si1 C11 107.16(17) . . ?
C12 Si1 C11 108.57(18) . . ?
N1 Si1 Gd1 40.35(8) . . ?
C13 Si1 Gd1 65.97(10) . . ?
C12 Si1 Gd1 123.59(13) . . ?
C11 Si1 Gd1 127.73(13) . . ?
N1 Si2 C14 111.55(14) . . ?
N1 Si2 C15 112.09(15) . . ?
C14 Si2 C15 110.47(17) . . ?
N1 Si2 C16 114.36(15) . . ?
C14 Si2 C16 104.77(18) . . ?
C15 Si2 C16 103.07(18) . . ?
C3 C2 C10 108.5(3) . . ?
C3 C2 C1 125.9(3) . . ?
C10 C2 C1 125.4(3) . . ?
C3 C2 Gd1 74.70(16) . . ?
C10 C2 Gd1 73.24(16) . . ?
C1 C2 Gd1 121.5(2) . . ?
C2 C3 C4 108.4(3) . . ?
C2 C3 Gd1 75.57(17) . . ?
C4 C3 Gd1 76.62(16) . . ?
C5 C4 C3 133.0(3) . . ?
C5 C4 C9 119.3(3) . . ?
C3 C4 C9 107.5(3) . . ?
C5 C4 Gd1 121.3(2) . . ?
C3 C4 Gd1 73.52(16) . . ?
C9 C4 Gd1 74.22(16) . . ?
C6 C5 C4 119.5(3) . . ?
C5 C6 C7 121.1(3) . . ?
C8 C7 C6 121.5(3) . . ?
C7 C8 C9 118.6(3) . . ?
C8 C9 C10 132.6(3) . . ?
C8 C9 C4 119.9(3) . . ?
C10 C9 C4 107.4(3) . . ?
C8 C9 Gd1 120.37(19) . . ?
C10 C9 Gd1 72.79(16) . . ?
C4 C9 Gd1 75.75(16) . . ?
C2 C10 C9 108.0(3) . . ?
C2 C10 Gd1 76.72(17) . . ?
C9 C10 Gd1 76.93(16) . . ?
O1 C17 C18 105.6(3) . . ?
C19 C18 C17 103.9(3) . . ?
C20 C19 C18 105.8(4) . . ?
C19 C20 O1 106.9(3) . . ?
O2 C21 C22 105.1(3) . . ?
C23 C22 C21 107.0(4) . . ?
C22 C23 C24 106.9(3) . . ?
O2 C24 C23 104.4(3) . . ?
O3 C25 C26 105.4(2) . . ?
C25 C26 C27 102.7(3) . . ?
C28 C27 C26 102.4(3) . . ?
O3 C28 C27 104.8(2) . . ?
C30 C29 C34 123.0(3) . . ?
C31 C30 C29 120.8(4) . . ?
C30 C31 C32 118.5(4) . . ?
C31 C32 C33 120.2(4) . . ?
C32 C33 C34 122.6(3) . . ?
C29 C34 C33 114.8(3) . . ?
C29 C34 B1 122.4(3) . . ?
C33 C34 B1 122.6(3) . . ?
C36 C35 C40 114.4(3) . . ?
C36 C35 B1 122.7(3) . . ?
C40 C35 B1 122.7(3) . . ?
C37 C36 C35 122.5(4) . . ?
C38 C37 C36 121.0(4) . . ?
C39 C38 C37 118.6(4) . . ?
C38 C39 C40 120.6(4) . . ?
C39 C40 C35 122.8(4) . . ?
C46 C41 C42 114.9(3) . . ?
C46 C41 B1 122.5(3) . . ?
C42 C41 B1 122.2(3) . . ?
C43 C42 C41 123.5(4) . . ?
C45 C43 C42 120.1(4) . . ?
C45 C44 C46 120.6(4) . . ?
C43 C45 C44 119.0(3) . . ?
C41 C46 C44 121.8(4) . . ?
C52 C47 C48 114.8(3) . . ?
C52 C47 B1 121.5(3) . . ?
C48 C47 B1 123.2(3) . . ?
C49 C48 C47 123.4(4) . . ?
C50 C49 C48 119.9(4) . . ?
C49 C50 C51 118.7(3) . . ?
C50 C51 C52 120.7(4) . . ?
C51 C52 C47 122.4(4) . . ?

loop_
_geom_bond_atom_site_label_1
_geom_bond_atom_site_label_2
_geom_bond_distance
_geom_bond_site_symmetry_2
_geom_bond_publ_flag
Gd1 N1 2.276(2) . ?
Gd1 O3 2.3935(19) . ?
Gd1 O1 2.409(2) . ?
Gd1 O2 2.5285(19) . ?
Gd1 C10 2.709(3) . ?
Gd1 C3 2.742(3) . ?
Gd1 C2 2.753(3) . ?
Gd1 C9 2.762(3) . ?
Gd1 C4 2.782(3) . ?
Gd1 Si1 3.2967(9) . ?
B1 C41 1.637(5) . ?
B1 C35 1.639(5) . ?
B1 C34 1.643(5) . ?
B1 C47 1.649(5) . ?
N1 Si1 1.721(3) . ?
N1 Si2 1.730(2) . ?
O1 C20 1.465(4) . ?
O1 C17 1.467(4) . ?
O2 C24 1.466(4) . ?
O2 C21 1.467(4) . ?
O3 C25 1.459(3) . ?
O3 C28 1.482(3) . ?
Si1 C13 1.876(3) . ?
Si1 C12 1.879(4) . ?
Si1 C11 1.880(4) . ?
Si2 C14 1.861(3) . ?
Si2 C15 1.872(4) . ?
Si2 C16 1.872(4) . ?
C1 C2 1.505(4) . ?
C2 C3 1.410(4) . ?
C2 C10 1.416(4) . ?
C3 C4 1.424(4) . ?
C4 C5 1.414(4) . ?
C4 C9 1.436(4) . ?
C5 C6 1.365(5) . ?
C6 C7 1.412(5) . ?
C7 C8 1.372(5) . ?
C8 C9 1.419(4) . ?
C9 C10 1.429(4) . ?
C17 C18 1.497(5) . ?
C18 C19 1.488(6) . ?
C19 C20 1.459(5) . ?
C21 C22 1.507(5) . ?
C22 C23 1.357(6) . ?
C23 C24 1.502(5) . ?
C25 C26 1.511(4) . ?
C26 C27 1.517(5) . ?
C27 C28 1.505(4) . ?
C29 C30 1.381(5) . ?
C29 C34 1.399(4) . ?
C30 C31 1.375(6) . ?
C31 C32 1.383(5) . ?
C32 C33 1.395(4) . ?
C33 C34 1.401(4) . ?
C35 C36 1.399(5) . ?
C35 C40 1.400(4) . ?
C36 C37 1.388(5) . ?
C37 C38 1.366(6) . ?
C38 C39 1.366(6) . ?
C39 C40 1.390(5) . ?
C41 C46 1.394(4) . ?
C41 C42 1.399(4) . ?
C42 C43 1.384(5) . ?
C43 C45 1.362(6) . ?
C44 C45 1.377(6) . ?
C44 C46 1.403(5) . ?
C47 C52 1.394(4) . ?
C47 C48 1.397(5) . ?
C48 C49 1.392(5) . ?
C49 C50 1.370(6) . ?
C50 C51 1.383(6) . ?
C51 C52 1.391(5) . ?
